data_4327735
loop_
_publ_author_name
'T. Arumuganathan'
'Manuel Volpe'
'Bastian Harum'
'Dietmar Wurm'
'Ferdinand Belaj'
'Nadia C. M\"osch-Zanetti'

_publ_contact_author_address
; Institute of Chemistry,
  Karl-Franzens University Graz,
  Schubertstr. 1,
  A-8010 Graz,
  Austria
;
_publ_contact_author_email ferdinand.belaj@uni-graz.at
_publ_contact_author_fax 43(316)3809835
_publ_contact_author_name 'Ferdinand Belaj'
_publ_contact_author_phone 43(316)3805288
_publ_section_title
;
 Unusual Nonoctahedral Geometry with Molybdenum Oxoimido Complexes
 Containing \h2-Pyrazolate Ligands
;
_journal_name_full 'Inorganic Chemistry'
_journal_page_first 150
_journal_page_last 156
_journal_paper_doi 10.1021/ic201308g
_journal_volume 51
_journal_year 2012
_chemical_compound_source 'synthetical product'
_chemical_formula_moiety 'C28 H51 Mo N5 O'
_chemical_formula_sum 'C28 H51 Mo N5 O'
_chemical_formula_weight 569.68
_chemical_name_systematic
; Bis[3,5-di(tert-butyl)-4-methyl-1H-pyrazolato-kappa-N1,kappa-N2][tert-bu-
tyl-imido]-oxo-molybdenum(VI)
;
_space_group_IT_number 2
_symmetry_cell_setting triclinic
_symmetry_space_group_name_Hall '-P 1'
_symmetry_space_group_name_H-M 'P -1'
_atom_sites_solution_hydrogens geom
_atom_sites_solution_primary direct
_atom_sites_solution_secondary difmap
_audit_creation_method 'manual edited SHELXL-97 .cif file'
_cell_angle_alpha 104.4582(16)
_cell_angle_beta 90.4678(14)
_cell_angle_gamma 100.7104(17)
_cell_formula_units_Z 4
_cell_length_a 11.8054(4)
_cell_length_b 15.3574(6)
_cell_length_c 17.8372(6)
_cell_measurement_reflns_used 9969
_cell_measurement_temperature 100(2)
_cell_measurement_theta_max 26.32
_cell_measurement_theta_min 2.45
_cell_volume 3071.85(19)
_computing_cell_refinement 'Bruker SAINT'
_computing_data_collection 'Bruker APEX2'
_computing_data_reduction 'Bruker SAINT'
_computing_molecular_graphics 'modified ORTEP (Johnson, 1965)'
_computing_publication_material 'SHELXL-97 (Sheldrick, 2008)'
_computing_structure_refinement 'SHELXL-97 (Sheldrick, 2008)'
_computing_structure_solution 'SHELXS-97 (Sheldrick, 2008)'
_diffrn_ambient_temperature 100(2)
_diffrn_measured_fraction_theta_full 0.995
_diffrn_measured_fraction_theta_max 0.995
_diffrn_measurement_device_type 'Bruker APEX-II CCD'
_diffrn_measurement_method '\f and \w scans'
_diffrn_radiation_monochromator graphite
_diffrn_radiation_source 'fine-focus sealed tube'
_diffrn_radiation_type MoK\a
_diffrn_radiation_wavelength 0.71073
_diffrn_reflns_av_R_equivalents 0.0223
_diffrn_reflns_av_sigmaI/netI 0.0355
_diffrn_reflns_limit_h_max 14
_diffrn_reflns_limit_h_min -14
_diffrn_reflns_limit_k_max 18
_diffrn_reflns_limit_k_min -14
_diffrn_reflns_limit_l_max 22
_diffrn_reflns_limit_l_min -20
_diffrn_reflns_number 24726
_diffrn_reflns_theta_full 26.00
_diffrn_reflns_theta_max 26.00
_diffrn_reflns_theta_min 2.02
_diffrn_standards_number 0
_exptl_absorpt_coefficient_mu 0.454
_exptl_absorpt_correction_T_max 0.7454
_exptl_absorpt_correction_T_min 0.6138
_exptl_absorpt_correction_type multi-scan
_exptl_absorpt_process_details 'Bruker SADABS'
_exptl_crystal_colour colourless
_exptl_crystal_density_diffrn 1.232
_exptl_crystal_description block
_exptl_crystal_F_000 1216
_exptl_crystal_size_max 0.20
_exptl_crystal_size_mid 0.20
_exptl_crystal_size_min 0.16
_refine_diff_density_max 1.629
_refine_diff_density_min -0.495
_refine_diff_density_rms 0.070
_refine_ls_extinction_method none
_refine_ls_goodness_of_fit_ref 1.030
_refine_ls_hydrogen_treatment refU
_refine_ls_matrix_type full
_refine_ls_number_parameters 699
_refine_ls_number_reflns 12014
_refine_ls_number_restraints 0
_refine_ls_restrained_S_all 1.030
_refine_ls_R_factor_all 0.0451
_refine_ls_R_factor_gt 0.0313
_refine_ls_shift/su_max 0.001
_refine_ls_shift/su_mean 0.000
_refine_ls_structure_factor_coef Fsqd
_refine_ls_weighting_details 'calc w=1/[\s^2^(Fo^2^)+(0.0344P)^2^+3.2762P] where P=(Fo^2^+2Fc^2^)/3'
_refine_ls_weighting_scheme calc
_refine_ls_wR_factor_gt 0.0743
_refine_ls_wR_factor_ref 0.0809
_reflns_number_gt 9699
_reflns_number_total 12014
_reflns_threshold_expression >2sigma(I)
_cod_data_source_file ic201308g_si_002_4.cif
_cod_data_source_block MoMe
_cod_database_code 4327735

loop_
_symmetry_equiv_pos_as_xyz
'x, y, z'
'-x, -y, -z'

loop_
_atom_site_label
_atom_site_type_symbol
_atom_site_fract_x
_atom_site_fract_y
_atom_site_fract_z
_atom_site_U_iso_or_equiv
_atom_site_adp_type
_atom_site_occupancy
_atom_site_symmetry_multiplicity
_atom_site_calc_flag
_atom_site_refinement_flags
Mo1 Mo 0.491684(17) 0.632842(14) 0.814381(11) 0.01246(6) Uani 1 1 d .
O1 O 0.39099(15) 0.58545(12) 0.86792(10) 0.0188(4) Uani 1 1 d .
N1 N 0.52455(17) 0.53880(14) 0.74869(12) 0.0159(4) Uani 1 1 d .
C1 C 0.5077(2) 0.43996(18) 0.71476(15) 0.0213(6) Uani 1 1 d .
C2 C 0.5614(3) 0.4220(2) 0.63618(16) 0.0326(7) Uani 1 1 d .
H21 H 0.5208 0.4467 0.6006 0.044(6) Uiso 1 1 calc R
H22 H 0.5549 0.3558 0.6149 0.044(6) Uiso 1 1 calc R
H23 H 0.6431 0.4519 0.6426 0.044(6) Uiso 1 1 calc R
C3 C 0.3798(3) 0.3992(2) 0.70656(18) 0.0343(7) Uani 1 1 d .
H31 H 0.3471 0.4127 0.7575 0.045(6) Uiso 1 1 calc R
H32 H 0.3685 0.3326 0.6854 0.045(6) Uiso 1 1 calc R
H33 H 0.3412 0.4258 0.6715 0.045(6) Uiso 1 1 calc R
C4 C 0.5693(3) 0.4016(2) 0.77142(17) 0.0341(7) Uani 1 1 d .
H41 H 0.6514 0.4301 0.7775 0.041(5) Uiso 1 1 calc R
H42 H 0.5610 0.3351 0.7512 0.041(5) Uiso 1 1 calc R
H43 H 0.5350 0.4150 0.8219 0.041(5) Uiso 1 1 calc R
N11 N 0.41708(17) 0.70271(14) 0.74983(11) 0.0155(4) Uani 1 1 d .
N12 N 0.40373(17) 0.75700(14) 0.82233(11) 0.0160(4) Uani 1 1 d .
C13 C 0.3605(2) 0.82703(16) 0.81235(14) 0.0140(5) Uani 1 1 d .
C14 C 0.3445(2) 0.81920(17) 0.73192(14) 0.0150(5) Uani 1 1 d .
C15 C 0.38232(19) 0.74000(16) 0.69419(14) 0.0135(5) Uani 1 1 d .
C16 C 0.2970(3) 0.88457(19) 0.69543(16) 0.0257(6) Uani 1 1 d .
H161 H 0.3523 0.9429 0.7056 0.053(6) Uiso 1 1 calc R
H162 H 0.2236 0.8951 0.7177 0.053(6) Uiso 1 1 calc R
H163 H 0.2844 0.8581 0.6393 0.053(6) Uiso 1 1 calc R
N21 N 0.63431(18) 0.68121(14) 0.89224(12) 0.0178(4) Uani 1 1 d .
N22 N 0.65455(18) 0.73260(15) 0.83996(12) 0.0182(4) Uani 1 1 d .
C23 C 0.7440(2) 0.80110(17) 0.86745(14) 0.0159(5) Uani 1 1 d .
C24 C 0.7836(2) 0.79309(17) 0.93993(14) 0.0163(5) Uani 1 1 d .
C25 C 0.7107(2) 0.71638(17) 0.95392(14) 0.0148(5) Uani 1 1 d .
C26 C 0.8840(2) 0.8538(2) 0.99144(16) 0.0263(6) Uani 1 1 d .
H261 H 0.8677 0.8575 1.0458 0.055(6) Uiso 1 1 calc R
H262 H 0.8959 0.9152 0.9826 0.055(6) Uiso 1 1 calc R
H263 H 0.9537 0.8281 0.9794 0.055(6) Uiso 1 1 calc R
C31 C 0.3308(2) 0.89591(17) 0.88335(14) 0.0165(5) Uani 1 1 d .
C32 C 0.3812(2) 0.87857(19) 0.95643(15) 0.0251(6) Uani 1 1 d .
H321 H 0.3496 0.8157 0.9588 0.031(5) Uiso 1 1 calc R
H322 H 0.3608 0.9218 1.0024 0.031(5) Uiso 1 1 calc R
H323 H 0.4654 0.8872 0.9549 0.031(5) Uiso 1 1 calc R
C33 C 0.1994(2) 0.8822(2) 0.88628(17) 0.0297(7) Uani 1 1 d .
H331 H 0.1667 0.8948 0.8403 0.038(5) Uiso 1 1 calc R
H332 H 0.1792 0.9241 0.9331 0.038(5) Uiso 1 1 calc R
H333 H 0.1680 0.8188 0.8873 0.038(5) Uiso 1 1 calc R
C34 C 0.3799(2) 0.99444(18) 0.88131(16) 0.0250(6) Uani 1 1 d .
H341 H 0.4640 1.0028 0.8786 0.032(5) Uiso 1 1 calc R
H342 H 0.3610 1.0367 0.9284 0.032(5) Uiso 1 1 calc R
H343 H 0.3463 1.0072 0.8357 0.032(5) Uiso 1 1 calc R
C35 C 0.3918(2) 0.69767(17) 0.60839(14) 0.0160(5) Uani 1 1 d .
C36 C 0.4397(2) 0.60984(18) 0.59689(15) 0.0234(6) Uani 1 1 d .
H361 H 0.5165 0.6239 0.6234 0.026(4) Uiso 1 1 calc R
H362 H 0.4454 0.5834 0.5414 0.026(4) Uiso 1 1 calc R
H363 H 0.3880 0.5658 0.6186 0.026(4) Uiso 1 1 calc R
C37 C 0.2730(2) 0.67404(19) 0.56430(15) 0.0225(6) Uani 1 1 d .
H371 H 0.2204 0.6302 0.5856 0.034(5) Uiso 1 1 calc R
H372 H 0.2813 0.6469 0.5092 0.034(5) Uiso 1 1 calc R
H373 H 0.2417 0.7300 0.5700 0.034(5) Uiso 1 1 calc R
C38 C 0.4754(2) 0.76619(18) 0.57515(14) 0.0183(5) Uani 1 1 d .
H381 H 0.4440 0.8220 0.5800 0.022(4) Uiso 1 1 calc R
H382 H 0.4848 0.7386 0.5203 0.022(4) Uiso 1 1 calc R
H383 H 0.5505 0.7816 0.6039 0.022(4) Uiso 1 1 calc R
C41 C 0.7836(2) 0.87086(18) 0.82166(15) 0.0178(5) Uani 1 1 d .
C42 C 0.7147(2) 0.8423(2) 0.74314(16) 0.0256(6) Uani 1 1 d .
H421 H 0.7246 0.7809 0.7150 0.031(5) Uiso 1 1 calc R
H422 H 0.7429 0.8860 0.7126 0.031(5) Uiso 1 1 calc R
H423 H 0.6327 0.8418 0.7517 0.031(5) Uiso 1 1 calc R
C43 C 0.7613(3) 0.96498(19) 0.86610(18) 0.0309(7) Uani 1 1 d .
H431 H 0.6787 0.9607 0.8742 0.040(5) Uiso 1 1 calc R
H432 H 0.7863 1.0098 0.8360 0.040(5) Uiso 1 1 calc R
H433 H 0.8048 0.9845 0.9164 0.040(5) Uiso 1 1 calc R
C44 C 0.9125(2) 0.8775(2) 0.80713(17) 0.0259(6) Uani 1 1 d .
H441 H 0.9577 0.8993 0.8568 0.030(5) Uiso 1 1 calc R
H442 H 0.9355 0.9206 0.7752 0.030(5) Uiso 1 1 calc R
H443 H 0.9266 0.8169 0.7801 0.030(5) Uiso 1 1 calc R
C45 C 0.7055(2) 0.67303(18) 1.02169(14) 0.0182(5) Uani 1 1 d .
C46 C 0.6137(2) 0.58528(19) 1.00469(16) 0.0238(6) Uani 1 1 d .
H461 H 0.5376 0.6000 0.9980 0.031(5) Uiso 1 1 calc R
H462 H 0.6141 0.5567 1.0480 0.031(5) Uiso 1 1 calc R
H463 H 0.6305 0.5428 0.9571 0.031(5) Uiso 1 1 calc R
C47 C 0.6732(2) 0.7403(2) 1.09400(15) 0.0265(6) Uani 1 1 d .
H471 H 0.7344 0.7952 1.1083 0.036(5) Uiso 1 1 calc R
H472 H 0.6644 0.7109 1.1370 0.036(5) Uiso 1 1 calc R
H473 H 0.6004 0.7576 1.0828 0.036(5) Uiso 1 1 calc R
C48 C 0.8227(2) 0.6492(2) 1.03739(17) 0.0284(7) Uani 1 1 d .
H481 H 0.8440 0.6081 0.9905 0.033(5) Uiso 1 1 calc R
H482 H 0.8172 0.6189 1.0799 0.033(5) Uiso 1 1 calc R
H483 H 0.8816 0.7056 1.0518 0.033(5) Uiso 1 1 calc R
Mo51 Mo 0.929111(17) 0.369139(14) 0.686088(11) 0.01144(6) Uani 1 1 d .
O51 O 0.85046(14) 0.41566(12) 0.63159(10) 0.0179(4) Uani 1 1 d .
N51 N 1.00884(17) 0.46370(14) 0.75157(12) 0.0150(4) Uani 1 1 d .
C51 C 1.0405(2) 0.56228(17) 0.78518(15) 0.0203(5) Uani 1 1 d .
C52 C 1.1042(3) 0.5810(2) 0.86436(16) 0.0324(7) Uani 1 1 d .
H521 H 1.1699 0.5496 0.8588 0.043(6) Uiso 1 1 calc R
H522 H 1.0513 0.5582 0.9003 0.043(6) Uiso 1 1 calc R
H523 H 1.1320 0.6471 0.8846 0.043(6) Uiso 1 1 calc R
C53 C 0.9332(3) 0.6035(2) 0.79277(19) 0.0364(8) Uani 1 1 d .
H531 H 0.8823 0.5777 0.8282 0.050(6) Uiso 1 1 calc R
H532 H 0.8928 0.5895 0.7417 0.050(6) Uiso 1 1 calc R
H533 H 0.9550 0.6701 0.8133 0.050(6) Uiso 1 1 calc R
C54 C 1.1204(3) 0.6003(2) 0.72846(17) 0.0318(7) Uani 1 1 d .
H541 H 1.0793 0.5858 0.6776 0.042(5) Uiso 1 1 calc R
H542 H 1.1890 0.5723 0.7235 0.042(5) Uiso 1 1 calc R
H543 H 1.1438 0.6669 0.7481 0.042(5) Uiso 1 1 calc R
N61 N 0.82118(17) 0.30031(14) 0.75075(11) 0.0145(4) Uani 1 1 d .
N62 N 0.78224(17) 0.24487(14) 0.67844(11) 0.0154(4) Uani 1 1 d .
C63 C 0.70097(19) 0.17740(16) 0.68818(14) 0.0132(5) Uani 1 1 d .
C64 C 0.68537(19) 0.18809(16) 0.76832(14) 0.0132(5) Uani 1 1 d .
C65 C 0.76421(19) 0.26611(16) 0.80628(13) 0.0129(5) Uani 1 1 d .
C66 C 0.5971(2) 0.12935(18) 0.80445(15) 0.0210(6) Uani 1 1 d .
H661 H 0.5231 0.1496 0.8040 0.051(6) Uiso 1 1 calc R
H662 H 0.6233 0.1351 0.8581 0.051(6) Uiso 1 1 calc R
H663 H 0.5875 0.0652 0.7748 0.051(6) Uiso 1 1 calc R
N71 N 1.04788(18) 0.32098(14) 0.60976(12) 0.0175(4) Uani 1 1 d .
N72 N 1.04099(18) 0.26795(15) 0.66100(12) 0.0178(4) Uani 1 1 d .
C73 C 1.0946(2) 0.19821(17) 0.63300(14) 0.0151(5) Uani 1 1 d .
C74 C 1.1394(2) 0.20749(17) 0.56191(14) 0.0156(5) Uani 1 1 d .
C75 C 1.1063(2) 0.28560(16) 0.54837(14) 0.0138(5) Uani 1 1 d .
C76 C 1.2109(2) 0.14722(18) 0.51127(16) 0.0227(6) Uani 1 1 d .
H761 H 1.2930 0.1719 0.5257 0.045(6) Uiso 1 1 calc R
H762 H 1.1952 0.1455 0.4568 0.045(6) Uiso 1 1 calc R
H763 H 1.1909 0.0850 0.5183 0.045(6) Uiso 1 1 calc R
C81 C 0.6412(2) 0.10590(17) 0.61713(14) 0.0164(5) Uani 1 1 d .
C82 C 0.7008(2) 0.12143(19) 0.54448(15) 0.0246(6) Uani 1 1 d .
H821 H 0.7815 0.1150 0.5484 0.026(4) Uiso 1 1 calc R
H822 H 0.6978 0.1832 0.5398 0.026(4) Uiso 1 1 calc R
H823 H 0.6612 0.0761 0.4986 0.026(4) Uiso 1 1 calc R
C83 C 0.5149(2) 0.1149(2) 0.61054(17) 0.0276(6) Uani 1 1 d .
H831 H 0.5112 0.1769 0.6068 0.036(5) Uiso 1 1 calc R
H832 H 0.4762 0.1035 0.6565 0.036(5) Uiso 1 1 calc R
H833 H 0.4764 0.0701 0.5641 0.036(5) Uiso 1 1 calc R
C84 C 0.6478(2) 0.00932(17) 0.62297(15) 0.0221(6) Uani 1 1 d .
H841 H 0.6031 -0.0044 0.6661 0.032(5) Uiso 1 1 calc R
H842 H 0.7285 0.0056 0.6321 0.032(5) Uiso 1 1 calc R
H843 H 0.6159 -0.0352 0.5745 0.032(5) Uiso 1 1 calc R
C85 C 0.7951(2) 0.30822(17) 0.89213(14) 0.0152(5) Uani 1 1 d .
C86 C 0.8846(2) 0.39678(18) 0.90417(15) 0.0234(6) Uani 1 1 d .
H861 H 0.8530 0.4406 0.8826 0.026(5) Uiso 1 1 calc R
H862 H 0.9544 0.3836 0.8779 0.026(5) Uiso 1 1 calc R
H863 H 0.9040 0.4230 0.9598 0.026(5) Uiso 1 1 calc R
C87 C 0.6882(2) 0.33023(19) 0.93630(15) 0.0214(6) Uani 1 1 d .
H871 H 0.6305 0.2737 0.9302 0.025(4) Uiso 1 1 calc R
H872 H 0.6553 0.3739 0.9154 0.025(4) Uiso 1 1 calc R
H873 H 0.7107 0.3571 0.9914 0.025(4) Uiso 1 1 calc R
C88 C 0.8474(2) 0.23995(18) 0.92486(14) 0.0189(5) Uani 1 1 d .
H881 H 0.9141 0.2248 0.8956 0.023(4) Uiso 1 1 calc R
H882 H 0.7893 0.1840 0.9203 0.023(4) Uiso 1 1 calc R
H883 H 0.8722 0.2675 0.9796 0.023(4) Uiso 1 1 calc R
C91 C 1.0962(2) 0.12550(18) 0.67704(15) 0.0188(5) Uani 1 1 d .
C92 C 1.0381(2) 0.1515(2) 0.75377(16) 0.0258(6) Uani 1 1 d .
H921 H 0.9572 0.1537 0.7431 0.028(5) Uiso 1 1 calc R
H922 H 1.0783 0.2117 0.7844 0.028(5) Uiso 1 1 calc R
H923 H 1.0414 0.1056 0.7829 0.028(5) Uiso 1 1 calc R
C93 C 1.0293(3) 0.03314(19) 0.62879(17) 0.0281(6) Uani 1 1 d .
H931 H 1.0651 0.0160 0.5792 0.032(5) Uiso 1 1 calc R
H932 H 0.9491 0.0380 0.6191 0.032(5) Uiso 1 1 calc R
H933 H 1.0307 -0.0138 0.6571 0.032(5) Uiso 1 1 calc R
C94 C 1.2217(2) 0.1183(2) 0.69416(17) 0.0268(6) Uani 1 1 d .
H941 H 1.2654 0.1787 0.7218 0.029(5) Uiso 1 1 calc R
H942 H 1.2572 0.0965 0.6453 0.029(5) Uiso 1 1 calc R
H943 H 1.2223 0.0751 0.7263 0.029(5) Uiso 1 1 calc R
C95 C 1.1233(2) 0.32944(17) 0.48095(14) 0.0170(5) Uani 1 1 d .
C96 C 1.0750(2) 0.41741(19) 0.49771(16) 0.0244(6) Uani 1 1 d .
H961 H 1.1137 0.4600 0.5452 0.023(4) Uiso 1 1 calc R
H962 H 0.9919 0.4030 0.5045 0.023(4) Uiso 1 1 calc R
H963 H 1.0882 0.4457 0.4542 0.023(4) Uiso 1 1 calc R
C97 C 1.0581(3) 0.2630(2) 0.40783(15) 0.0268(6) Uani 1 1 d .
H971 H 0.9761 0.2475 0.4175 0.037(5) Uiso 1 1 calc R
H972 H 1.0903 0.2070 0.3947 0.037(5) Uiso 1 1 calc R
H973 H 1.0663 0.2921 0.3646 0.037(5) Uiso 1 1 calc R
C98 C 1.2522(2) 0.3528(2) 0.46679(17) 0.0269(6) Uani 1 1 d .
H981 H 1.2833 0.2963 0.4530 0.035(5) Uiso 1 1 calc R
H982 H 1.2936 0.3939 0.5140 0.035(5) Uiso 1 1 calc R
H983 H 1.2620 0.3830 0.4243 0.035(5) Uiso 1 1 calc R

loop_
_atom_site_aniso_label
_atom_site_aniso_U_11
_atom_site_aniso_U_22
_atom_site_aniso_U_33
_atom_site_aniso_U_23
_atom_site_aniso_U_13
_atom_site_aniso_U_12
Mo1 0.01449(11) 0.01208(11) 0.01062(11) 0.00229(8) -0.00087(8) 0.00300(8)
O1 0.0197(9) 0.0218(10) 0.0164(9) 0.0073(7) 0.0013(7) 0.0040(7)
N1 0.0161(10) 0.0172(11) 0.0160(10) 0.0054(9) -0.0033(8) 0.0057(9)
C1 0.0314(15) 0.0145(13) 0.0192(13) 0.0023(10) -0.0019(11) 0.0104(11)
C2 0.0477(19) 0.0283(16) 0.0216(15) -0.0012(12) 0.0033(13) 0.0173(14)
C3 0.0451(19) 0.0195(15) 0.0316(17) 0.0069(13) -0.0107(14) -0.0106(13)
C4 0.058(2) 0.0220(16) 0.0269(16) 0.0039(12) -0.0059(14) 0.0220(15)
N11 0.0178(10) 0.0161(11) 0.0130(10) 0.0025(8) 0.0009(8) 0.0057(9)
N12 0.0190(11) 0.0176(11) 0.0113(10) 0.0021(8) -0.0001(8) 0.0051(9)
C13 0.0119(11) 0.0129(12) 0.0166(12) 0.0036(10) 0.0033(9) 0.0012(9)
C14 0.0140(12) 0.0144(12) 0.0174(12) 0.0061(10) 0.0010(10) 0.0021(10)
C15 0.0106(11) 0.0148(12) 0.0143(12) 0.0044(10) -0.0009(9) -0.0003(9)
C16 0.0360(16) 0.0223(15) 0.0241(14) 0.0085(12) 0.0006(12) 0.0152(13)
N21 0.0193(11) 0.0176(11) 0.0164(11) 0.0069(9) -0.0026(9) 0.0002(9)
N22 0.0197(11) 0.0202(12) 0.0156(11) 0.0067(9) -0.0025(9) 0.0030(9)
C23 0.0154(12) 0.0136(12) 0.0183(13) 0.0021(10) 0.0011(10) 0.0046(10)
C24 0.0157(12) 0.0185(13) 0.0141(12) 0.0020(10) -0.0008(10) 0.0046(10)
C25 0.0131(11) 0.0154(12) 0.0140(12) -0.0012(10) -0.0015(9) 0.0046(10)
C26 0.0237(14) 0.0261(15) 0.0255(15) 0.0071(12) -0.0056(12) -0.0044(12)
C31 0.0159(12) 0.0160(13) 0.0158(12) 0.0015(10) 0.0033(10) 0.0025(10)
C32 0.0361(16) 0.0237(15) 0.0152(13) 0.0018(11) 0.0066(12) 0.0090(12)
C33 0.0204(14) 0.0314(17) 0.0315(16) -0.0032(13) 0.0108(12) 0.0050(12)
C34 0.0321(15) 0.0157(14) 0.0239(15) 0.0012(11) 0.0040(12) 0.0015(12)
C35 0.0186(12) 0.0164(13) 0.0124(12) 0.0036(10) 0.0007(10) 0.0020(10)
C36 0.0374(16) 0.0205(14) 0.0141(13) 0.0042(11) 0.0058(11) 0.0104(12)
C37 0.0201(13) 0.0280(15) 0.0156(13) 0.0056(11) -0.0025(10) -0.0043(11)
C38 0.0188(12) 0.0204(13) 0.0152(12) 0.0044(10) 0.0008(10) 0.0028(10)
C41 0.0188(13) 0.0176(13) 0.0180(13) 0.0052(10) 0.0030(10) 0.0055(10)
C42 0.0305(15) 0.0263(15) 0.0229(14) 0.0140(12) -0.0016(12) 0.0024(12)
C43 0.0416(18) 0.0201(15) 0.0338(17) 0.0083(13) 0.0085(14) 0.0107(13)
C44 0.0221(14) 0.0300(16) 0.0285(15) 0.0137(13) 0.0052(12) 0.0039(12)
C45 0.0172(12) 0.0200(14) 0.0162(13) 0.0036(10) -0.0027(10) 0.0027(10)
C46 0.0282(14) 0.0233(15) 0.0204(14) 0.0104(11) -0.0036(11) -0.0003(12)
C47 0.0310(15) 0.0297(16) 0.0161(13) 0.0033(12) 0.0041(11) 0.0024(12)
C48 0.0240(14) 0.0347(17) 0.0322(16) 0.0173(13) -0.0036(12) 0.0086(13)
Mo51 0.01308(11) 0.01023(11) 0.01057(10) 0.00163(8) 0.00327(8) 0.00245(8)
O51 0.0185(9) 0.0193(9) 0.0168(9) 0.0048(7) 0.0018(7) 0.0052(7)
N51 0.0131(10) 0.0167(11) 0.0147(10) 0.0044(8) 0.0060(8) 0.0005(8)
C51 0.0259(14) 0.0136(13) 0.0167(13) 0.0008(10) 0.0037(11) -0.0040(11)
C52 0.0401(17) 0.0267(16) 0.0216(15) 0.0009(12) -0.0011(13) -0.0087(13)
C53 0.063(2) 0.0168(15) 0.0362(18) 0.0086(13) 0.0213(16) 0.0206(15)
C54 0.0411(18) 0.0209(15) 0.0250(15) 0.0037(12) 0.0077(13) -0.0119(13)
N61 0.0162(10) 0.0134(10) 0.0118(10) 0.0009(8) 0.0014(8) 0.0003(8)
N62 0.0176(10) 0.0155(11) 0.0116(10) 0.0019(8) 0.0016(8) 0.0014(8)
C63 0.0125(11) 0.0131(12) 0.0148(12) 0.0033(9) 0.0002(9) 0.0046(9)
C64 0.0113(11) 0.0140(12) 0.0156(12) 0.0053(10) 0.0016(9) 0.0041(9)
C65 0.0125(11) 0.0155(12) 0.0133(12) 0.0055(10) 0.0033(9) 0.0062(9)
C66 0.0214(13) 0.0195(14) 0.0210(14) 0.0069(11) 0.0036(11) -0.0010(11)
N71 0.0220(11) 0.0153(11) 0.0186(11) 0.0065(9) 0.0087(9) 0.0088(9)
N72 0.0213(11) 0.0190(11) 0.0155(11) 0.0058(9) 0.0068(9) 0.0077(9)
C73 0.0134(11) 0.0143(12) 0.0171(12) 0.0030(10) 0.0011(9) 0.0030(10)
C74 0.0141(12) 0.0156(13) 0.0154(12) 0.0004(10) 0.0023(10) 0.0037(10)
C75 0.0134(11) 0.0136(12) 0.0125(12) 0.0001(9) 0.0022(9) 0.0025(9)
C76 0.0261(14) 0.0206(14) 0.0240(14) 0.0041(11) 0.0066(11) 0.0126(11)
C81 0.0173(12) 0.0143(13) 0.0159(12) 0.0016(10) -0.0017(10) 0.0020(10)
C82 0.0336(15) 0.0220(14) 0.0137(13) 0.0013(11) -0.0036(11) -0.0010(12)
C83 0.0197(14) 0.0278(16) 0.0297(16) -0.0027(12) -0.0104(12) 0.0046(12)
C84 0.0306(15) 0.0151(13) 0.0189(13) 0.0022(10) 0.0014(11) 0.0031(11)
C85 0.0175(12) 0.0150(12) 0.0128(12) 0.0026(10) 0.0017(10) 0.0035(10)
C86 0.0337(15) 0.0196(14) 0.0129(13) 0.0026(10) -0.0019(11) -0.0026(12)
C87 0.0257(14) 0.0252(14) 0.0154(13) 0.0042(11) 0.0067(11) 0.0117(12)
C88 0.0212(13) 0.0217(14) 0.0145(12) 0.0046(10) 0.0009(10) 0.0060(11)
C91 0.0205(13) 0.0179(13) 0.0195(13) 0.0059(11) 0.0035(10) 0.0057(11)
C92 0.0349(16) 0.0269(16) 0.0212(14) 0.0117(12) 0.0087(12) 0.0117(13)
C93 0.0344(16) 0.0177(14) 0.0302(16) 0.0066(12) 0.0020(13) -0.0007(12)
C94 0.0262(15) 0.0304(16) 0.0291(15) 0.0125(13) 0.0026(12) 0.0120(12)
C95 0.0185(12) 0.0184(13) 0.0155(12) 0.0049(10) 0.0055(10) 0.0065(10)
C96 0.0345(15) 0.0224(15) 0.0215(14) 0.0103(11) 0.0110(12) 0.0119(12)
C97 0.0346(16) 0.0280(16) 0.0179(14) 0.0041(12) -0.0004(12) 0.0090(13)
C98 0.0223(14) 0.0321(16) 0.0293(16) 0.0124(13) 0.0117(12) 0.0064(12)

loop_
_atom_type_symbol
_atom_type_description
_atom_type_scat_dispersion_real
_atom_type_scat_dispersion_imag
_atom_type_scat_source
C C 0.0033 0.0016 'International Tables Vol C Tables 4.2.6.8 and 6.1.1.4'
H H 0.0000 0.0000 'International Tables Vol C Tables 4.2.6.8 and 6.1.1.4'
Mo Mo -1.6832 0.6857 'International Tables Vol C Tables 4.2.6.8 and 6.1.1.4'
N N 0.0061 0.0033 'International Tables Vol C Tables 4.2.6.8 and 6.1.1.4'
O O 0.0106 0.0060 'International Tables Vol C Tables 4.2.6.8 and 6.1.1.4'

loop_
_geom_angle_atom_site_label_1
_geom_angle_atom_site_label_2
_geom_angle_atom_site_label_3
_geom_angle
_geom_angle_publ_flag
O1 Mo1 N1 103.35(9) yes
O1 Mo1 N11 109.84(8) yes
N1 Mo1 N11 105.77(9) yes
O1 Mo1 N21 102.24(8) yes
N1 Mo1 N21 104.87(9) yes
N11 Mo1 N21 128.25(8) yes
O1 Mo1 N22 135.51(8) yes
N1 Mo1 N22 104.81(9) yes
N11 Mo1 N22 94.70(8) yes
N21 Mo1 N22 37.09(8) yes
O1 Mo1 N12 92.28(8) yes
N1 Mo1 N12 141.95(8) yes
N11 Mo1 N12 36.30(7) yes
N21 Mo1 N12 105.33(8) yes
N22 Mo1 N12 86.22(8) yes
C1 N1 Mo1 151.51(18) yes
N1 C1 C3 109.3(2) ?
N1 C1 C2 109.3(2) ?
C3 C1 C2 111.0(2) ?
N1 C1 C4 106.1(2) ?
C3 C1 C4 110.4(2) ?
C2 C1 C4 110.5(2) ?
C1 C2 H21 109.5 ?
C1 C2 H22 109.5 ?
H21 C2 H22 109.5 ?
C1 C2 H23 109.5 ?
H21 C2 H23 109.5 ?
H22 C2 H23 109.5 ?
C1 C3 H31 109.5 ?
C1 C3 H32 109.5 ?
H31 C3 H32 109.5 ?
C1 C3 H33 109.5 ?
H31 C3 H33 109.5 ?
H32 C3 H33 109.5 ?
C1 C4 H41 109.5 ?
C1 C4 H42 109.5 ?
H41 C4 H42 109.5 ?
C1 C4 H43 109.5 ?
H41 C4 H43 109.5 ?
H42 C4 H43 109.5 ?
C15 N11 N12 109.83(19) ?
C15 N11 Mo1 166.94(17) yes
N12 N11 Mo1 82.15(12) ?
C13 N12 N11 107.63(19) ?
C13 N12 Mo1 168.25(17) yes
N11 N12 Mo1 61.55(11) ?
N12 C13 C14 109.4(2) ?
N12 C13 C31 118.9(2) ?
C14 C13 C31 131.6(2) ?
C15 C14 C13 106.0(2) ?
C15 C14 C16 127.4(2) ?
C13 C14 C16 126.6(2) ?
N11 C15 C14 107.1(2) ?
N11 C15 C35 121.9(2) ?
C14 C15 C35 130.9(2) ?
C14 C16 H161 109.5 ?
C14 C16 H162 109.5 ?
H161 C16 H162 109.5 ?
C14 C16 H163 109.5 ?
H161 C16 H163 109.5 ?
H162 C16 H163 109.5 ?
C25 N21 N22 110.0(2) ?
C25 N21 Mo1 168.06(18) yes
N22 N21 Mo1 76.11(13) ?
C23 N22 N21 108.6(2) ?
C23 N22 Mo1 168.99(18) yes
N21 N22 Mo1 66.80(12) ?
N22 C23 C24 108.3(2) ?
N22 C23 C41 119.9(2) ?
C24 C23 C41 131.8(2) ?
C25 C24 C23 105.9(2) ?
C25 C24 C26 126.9(2) ?
C23 C24 C26 127.2(2) ?
N21 C25 C24 107.2(2) ?
N21 C25 C45 120.7(2) ?
C24 C25 C45 132.1(2) ?
C24 C26 H261 109.5 ?
C24 C26 H262 109.5 ?
H261 C26 H262 109.5 ?
C24 C26 H263 109.5 ?
H261 C26 H263 109.5 ?
H262 C26 H263 109.5 ?
C13 C31 C34 111.7(2) ?
C13 C31 C33 108.7(2) ?
C34 C31 C33 109.6(2) ?
C13 C31 C32 109.1(2) ?
C34 C31 C32 108.6(2) ?
C33 C31 C32 109.0(2) ?
C31 C32 H321 109.5 ?
C31 C32 H322 109.5 ?
H321 C32 H322 109.5 ?
C31 C32 H323 109.5 ?
H321 C32 H323 109.5 ?
H322 C32 H323 109.5 ?
C31 C33 H331 109.5 ?
C31 C33 H332 109.5 ?
H331 C33 H332 109.5 ?
C31 C33 H333 109.5 ?
H331 C33 H333 109.5 ?
H332 C33 H333 109.5 ?
C31 C34 H341 109.5 ?
C31 C34 H342 109.5 ?
H341 C34 H342 109.5 ?
C31 C34 H343 109.5 ?
H341 C34 H343 109.5 ?
H342 C34 H343 109.5 ?
C15 C35 C36 110.4(2) ?
C15 C35 C38 108.7(2) ?
C36 C35 C38 108.5(2) ?
C15 C35 C37 111.0(2) ?
C36 C35 C37 108.3(2) ?
C38 C35 C37 109.9(2) ?
C35 C36 H361 109.5 ?
C35 C36 H362 109.5 ?
H361 C36 H362 109.5 ?
C35 C36 H363 109.5 ?
H361 C36 H363 109.5 ?
H362 C36 H363 109.5 ?
C35 C37 H371 109.5 ?
C35 C37 H372 109.5 ?
H371 C37 H372 109.5 ?
C35 C37 H373 109.5 ?
H371 C37 H373 109.5 ?
H372 C37 H373 109.5 ?
C35 C38 H381 109.5 ?
C35 C38 H382 109.5 ?
H381 C38 H382 109.5 ?
C35 C38 H383 109.5 ?
H381 C38 H383 109.5 ?
H382 C38 H383 109.5 ?
C23 C41 C44 110.7(2) ?
C23 C41 C42 109.6(2) ?
C44 C41 C42 108.7(2) ?
C23 C41 C43 109.7(2) ?
C44 C41 C43 109.8(2) ?
C42 C41 C43 108.3(2) ?
C41 C42 H421 109.5 ?
C41 C42 H422 109.5 ?
H421 C42 H422 109.5 ?
C41 C42 H423 109.5 ?
H421 C42 H423 109.5 ?
H422 C42 H423 109.5 ?
C41 C43 H431 109.5 ?
C41 C43 H432 109.5 ?
H431 C43 H432 109.5 ?
C41 C43 H433 109.5 ?
H431 C43 H433 109.5 ?
H432 C43 H433 109.5 ?
C41 C44 H441 109.5 ?
C41 C44 H442 109.5 ?
H441 C44 H442 109.5 ?
C41 C44 H443 109.5 ?
H441 C44 H443 109.5 ?
H442 C44 H443 109.5 ?
C25 C45 C46 110.6(2) ?
C25 C45 C48 110.3(2) ?
C46 C45 C48 108.6(2) ?
C25 C45 C47 109.2(2) ?
C46 C45 C47 108.2(2) ?
C48 C45 C47 109.9(2) ?
C45 C46 H461 109.5 ?
C45 C46 H462 109.5 ?
H461 C46 H462 109.5 ?
C45 C46 H463 109.5 ?
H461 C46 H463 109.5 ?
H462 C46 H463 109.5 ?
C45 C47 H471 109.5 ?
C45 C47 H472 109.5 ?
H471 C47 H472 109.5 ?
C45 C47 H473 109.5 ?
H471 C47 H473 109.5 ?
H472 C47 H473 109.5 ?
C45 C48 H481 109.5 ?
C45 C48 H482 109.5 ?
H481 C48 H482 109.5 ?
C45 C48 H483 109.5 ?
H481 C48 H483 109.5 ?
H482 C48 H483 109.5 ?
O51 Mo51 N51 103.48(9) yes
O51 Mo51 N61 109.59(8) yes
N51 Mo51 N61 105.81(9) yes
O51 Mo51 N71 102.41(8) yes
N51 Mo51 N71 104.37(9) yes
N61 Mo51 N71 128.64(8) yes
O51 Mo51 N72 135.07(8) yes
N51 Mo51 N72 105.57(9) yes
N61 Mo51 N72 94.51(8) yes
N71 Mo51 N72 37.18(8) yes
O51 Mo51 N62 92.54(8) yes
N51 Mo51 N62 142.03(8) yes
N61 Mo51 N62 36.30(7) yes
N71 Mo51 N62 105.42(8) yes
N72 Mo51 N62 85.07(8) yes
C51 N51 Mo51 151.73(18) yes
N51 C51 C53 109.6(2) ?
N51 C51 C52 109.5(2) ?
C53 C51 C52 110.8(2) ?
N51 C51 C54 106.0(2) ?
C53 C51 C54 110.4(2) ?
C52 C51 C54 110.5(2) ?
C51 C52 H521 109.5 ?
C51 C52 H522 109.5 ?
H521 C52 H522 109.5 ?
C51 C52 H523 109.5 ?
H521 C52 H523 109.5 ?
H522 C52 H523 109.5 ?
C51 C53 H531 109.5 ?
C51 C53 H532 109.5 ?
H531 C53 H532 109.5 ?
C51 C53 H533 109.5 ?
H531 C53 H533 109.5 ?
H532 C53 H533 109.5 ?
C51 C54 H541 109.5 ?
C51 C54 H542 109.5 ?
H541 C54 H542 109.5 ?
C51 C54 H543 109.5 ?
H541 C54 H543 109.5 ?
H542 C54 H543 109.5 ?
C65 N61 N62 109.81(19) ?
C65 N61 Mo51 168.07(17) yes
N62 N61 Mo51 81.89(13) ?
C63 N62 N61 107.68(19) ?
C63 N62 Mo51 169.38(17) yes
N61 N62 Mo51 61.81(11) ?
N62 C63 C64 109.4(2) ?
N62 C63 C81 119.0(2) ?
C64 C63 C81 131.6(2) ?
C65 C64 C63 106.0(2) ?
C65 C64 C66 127.2(2) ?
C63 C64 C66 126.7(2) ?
N61 C65 C64 107.1(2) ?
N61 C65 C85 122.0(2) ?
C64 C65 C85 130.8(2) ?
C64 C66 H661 109.5 ?
C64 C66 H662 109.5 ?
H661 C66 H662 109.5 ?
C64 C66 H663 109.5 ?
H661 C66 H663 109.5 ?
H662 C66 H663 109.5 ?
C75 N71 N72 109.79(19) ?
C75 N71 Mo51 167.62(18) yes
N72 N71 Mo51 76.15(12) ?
C73 N72 N71 108.63(19) ?
C73 N72 Mo51 168.33(18) yes
N71 N72 Mo51 66.68(12) ?
N72 C73 C74 108.3(2) ?
N72 C73 C91 120.0(2) ?
C74 C73 C91 131.6(2) ?
C75 C74 C73 106.1(2) ?
C75 C74 C76 126.7(2) ?
C73 C74 C76 127.1(2) ?
N71 C75 C74 107.1(2) ?
N71 C75 C95 120.9(2) ?
C74 C75 C95 132.0(2) ?
C74 C76 H761 109.5 ?
C74 C76 H762 109.5 ?
H761 C76 H762 109.5 ?
C74 C76 H763 109.5 ?
H761 C76 H763 109.5 ?
H762 C76 H763 109.5 ?
C63 C81 C84 110.8(2) ?
C63 C81 C83 109.0(2) ?
C84 C81 C83 109.8(2) ?
C63 C81 C82 109.6(2) ?
C84 C81 C82 108.2(2) ?
C83 C81 C82 109.4(2) ?
C81 C82 H821 109.5 ?
C81 C82 H822 109.5 ?
H821 C82 H822 109.5 ?
C81 C82 H823 109.5 ?
H821 C82 H823 109.5 ?
H822 C82 H823 109.5 ?
C81 C83 H831 109.5 ?
C81 C83 H832 109.5 ?
H831 C83 H832 109.5 ?
C81 C83 H833 109.5 ?
H831 C83 H833 109.5 ?
H832 C83 H833 109.5 ?
C81 C84 H841 109.5 ?
C81 C84 H842 109.5 ?
H841 C84 H842 109.5 ?
C81 C84 H843 109.5 ?
H841 C84 H843 109.5 ?
H842 C84 H843 109.5 ?
C65 C85 C86 110.4(2) ?
C65 C85 C88 108.4(2) ?
C86 C85 C88 108.5(2) ?
C65 C85 C87 111.3(2) ?
C86 C85 C87 108.4(2) ?
C88 C85 C87 109.8(2) ?
C85 C86 H861 109.5 ?
C85 C86 H862 109.5 ?
H861 C86 H862 109.5 ?
C85 C86 H863 109.5 ?
H861 C86 H863 109.5 ?
H862 C86 H863 109.5 ?
C85 C87 H871 109.5 ?
C85 C87 H872 109.5 ?
H871 C87 H872 109.5 ?
C85 C87 H873 109.5 ?
H871 C87 H873 109.5 ?
H872 C87 H873 109.5 ?
C85 C88 H881 109.5 ?
C85 C88 H882 109.5 ?
H881 C88 H882 109.5 ?
C85 C88 H883 109.5 ?
H881 C88 H883 109.5 ?
H882 C88 H883 109.5 ?
C73 C91 C93 109.5(2) ?
C73 C91 C92 109.6(2) ?
C93 C91 C92 108.6(2) ?
C73 C91 C94 109.9(2) ?
C93 C91 C94 110.0(2) ?
C92 C91 C94 109.2(2) ?
C91 C92 H921 109.5 ?
C91 C92 H922 109.5 ?
H921 C92 H922 109.5 ?
C91 C92 H923 109.5 ?
H921 C92 H923 109.5 ?
H922 C92 H923 109.5 ?
C91 C93 H931 109.5 ?
C91 C93 H932 109.5 ?
H931 C93 H932 109.5 ?
C91 C93 H933 109.5 ?
H931 C93 H933 109.5 ?
H932 C93 H933 109.5 ?
C91 C94 H941 109.5 ?
C91 C94 H942 109.5 ?
H941 C94 H942 109.5 ?
C91 C94 H943 109.5 ?
H941 C94 H943 109.5 ?
H942 C94 H943 109.5 ?
C75 C95 C96 110.4(2) ?
C75 C95 C98 110.4(2) ?
C96 C95 C98 108.7(2) ?
C75 C95 C97 109.3(2) ?
C96 C95 C97 108.2(2) ?
C98 C95 C97 109.9(2) ?
C95 C96 H961 109.5 ?
C95 C96 H962 109.5 ?
H961 C96 H962 109.5 ?
C95 C96 H963 109.5 ?
H961 C96 H963 109.5 ?
H962 C96 H963 109.5 ?
C95 C97 H971 109.5 ?
C95 C97 H972 109.5 ?
H971 C97 H972 109.5 ?
C95 C97 H973 109.5 ?
H971 C97 H973 109.5 ?
H972 C97 H973 109.5 ?
C95 C98 H981 109.5 ?
C95 C98 H982 109.5 ?
H981 C98 H982 109.5 ?
C95 C98 H983 109.5 ?
H981 C98 H983 109.5 ?
H982 C98 H983 109.5 ?

loop_
_geom_bond_atom_site_label_1
_geom_bond_atom_site_label_2
_geom_bond_distance
_geom_bond_publ_flag
Mo1 O1 1.7027(17) yes
Mo1 N1 1.726(2) yes
Mo1 N11 2.050(2) yes
Mo1 N12 2.310(2) yes
Mo1 N21 2.073(2) yes
Mo1 N22 2.189(2) yes
N1 C1 1.462(3) ?
C1 C3 1.514(4) ?
C1 C2 1.526(4) ?
C1 C4 1.531(4) ?
C2 H21 0.98 ?
C2 H22 0.98 ?
C2 H23 0.98 ?
C3 H31 0.98 ?
C3 H32 0.98 ?
C3 H33 0.98 ?
C4 H41 0.98 ?
C4 H42 0.98 ?
C4 H43 0.98 ?
N11 C15 1.359(3) yes
N11 N12 1.381(3) yes
N12 C13 1.322(3) yes
C13 C14 1.418(3) ?
C13 C31 1.524(3) ?
C14 C15 1.389(3) ?
C14 C16 1.508(3) ?
C15 C35 1.520(3) ?
C16 H161 0.98 ?
C16 H162 0.98 ?
C16 H163 0.98 ?
N21 C25 1.349(3) yes
N21 N22 1.360(3) yes
N22 C23 1.335(3) yes
C23 C24 1.413(3) ?
C23 C41 1.514(3) ?
C24 C25 1.402(4) ?
C24 C26 1.504(4) ?
C25 C45 1.515(3) ?
C26 H261 0.98 ?
C26 H262 0.98 ?
C26 H263 0.98 ?
C31 C34 1.526(4) ?
C31 C33 1.529(3) ?
C31 C32 1.531(4) ?
C32 H321 0.98 ?
C32 H322 0.98 ?
C32 H323 0.98 ?
C33 H331 0.98 ?
C33 H332 0.98 ?
C33 H333 0.98 ?
C34 H341 0.98 ?
C34 H342 0.98 ?
C34 H343 0.98 ?
C35 C36 1.526(3) ?
C35 C38 1.538(3) ?
C35 C37 1.539(3) ?
C36 H361 0.98 ?
C36 H362 0.98 ?
C36 H363 0.98 ?
C37 H371 0.98 ?
C37 H372 0.98 ?
C37 H373 0.98 ?
C38 H381 0.98 ?
C38 H382 0.98 ?
C38 H383 0.98 ?
C41 C44 1.535(3) ?
C41 C42 1.535(4) ?
C41 C43 1.536(4) ?
C42 H421 0.98 ?
C42 H422 0.98 ?
C42 H423 0.98 ?
C43 H431 0.98 ?
C43 H432 0.98 ?
C43 H433 0.98 ?
C44 H441 0.98 ?
C44 H442 0.98 ?
C44 H443 0.98 ?
C45 C46 1.526(4) ?
C45 C48 1.536(3) ?
C45 C47 1.538(4) ?
C46 H461 0.98 ?
C46 H462 0.98 ?
C46 H463 0.98 ?
C47 H471 0.98 ?
C47 H472 0.98 ?
C47 H473 0.98 ?
C48 H481 0.98 ?
C48 H482 0.98 ?
C48 H483 0.98 ?
Mo51 O51 1.7017(17) yes
Mo51 N51 1.728(2) yes
Mo51 N61 2.050(2) yes
Mo51 N71 2.069(2) yes
Mo51 N72 2.187(2) yes
Mo51 N62 2.303(2) yes
N51 C51 1.457(3) ?
C51 C53 1.510(4) ?
C51 C52 1.530(4) ?
C51 C54 1.536(4) ?
C52 H521 0.98 ?
C52 H522 0.98 ?
C52 H523 0.98 ?
C53 H531 0.98 ?
C53 H532 0.98 ?
C53 H533 0.98 ?
C54 H541 0.98 ?
C54 H542 0.98 ?
C54 H543 0.98 ?
N61 C65 1.360(3) yes
N61 N62 1.377(3) yes
N62 C63 1.322(3) yes
C63 C64 1.415(3) ?
C63 C81 1.521(3) ?
C64 C65 1.390(3) ?
C64 C66 1.506(3) ?
C65 C85 1.518(3) ?
C66 H661 0.98 ?
C66 H662 0.98 ?
C66 H663 0.98 ?
N71 C75 1.351(3) yes
N71 N72 1.361(3) yes
N72 C73 1.337(3) yes
C73 C74 1.407(3) ?
C73 C91 1.520(3) ?
C74 C75 1.402(3) ?
C74 C76 1.506(3) ?
C75 C95 1.516(3) ?
C76 H761 0.98 ?
C76 H762 0.98 ?
C76 H763 0.98 ?
C81 C84 1.529(3) ?
C81 C83 1.529(3) ?
C81 C82 1.529(4) ?
C82 H821 0.98 ?
C82 H822 0.98 ?
C82 H823 0.98 ?
C83 H831 0.98 ?
C83 H832 0.98 ?
C83 H833 0.98 ?
C84 H841 0.98 ?
C84 H842 0.98 ?
C84 H843 0.98 ?
C85 C86 1.526(4) ?
C85 C88 1.537(3) ?
C85 C87 1.540(3) ?
C86 H861 0.98 ?
C86 H862 0.98 ?
C86 H863 0.98 ?
C87 H871 0.98 ?
C87 H872 0.98 ?
C87 H873 0.98 ?
C88 H881 0.98 ?
C88 H882 0.98 ?
C88 H883 0.98 ?
C91 C93 1.530(4) ?
C91 C92 1.533(4) ?
C91 C94 1.539(3) ?
C92 H921 0.98 ?
C92 H922 0.98 ?
C92 H923 0.98 ?
C93 H931 0.98 ?
C93 H932 0.98 ?
C93 H933 0.98 ?
C94 H941 0.98 ?
C94 H942 0.98 ?
C94 H943 0.98 ?
C95 C96 1.526(3) ?
C95 C98 1.535(3) ?
C95 C97 1.537(4) ?
C96 H961 0.98 ?
C96 H962 0.98 ?
C96 H963 0.98 ?
C97 H971 0.98 ?
C97 H972 0.98 ?
C97 H973 0.98 ?
C98 H981 0.98 ?
C98 H982 0.98 ?
C98 H983 0.98 ?

loop_
_geom_torsion_atom_site_label_1
_geom_torsion_atom_site_label_2
_geom_torsion_atom_site_label_3
_geom_torsion_atom_site_label_4
_geom_torsion
_geom_torsion_publ_flag
O1 Mo1 N1 C1 2.8(4) ?
N11 Mo1 N1 C1 -112.7(3) ?
N21 Mo1 N1 C1 109.6(3) ?
N22 Mo1 N1 C1 148.0(3) ?
N12 Mo1 N1 C1 -108.9(3) ?
Mo1 N1 C1 C3 41.5(4) ?
Mo1 N1 C1 C2 163.3(3) ?
Mo1 N1 C1 C4 -77.5(4) ?
O1 Mo1 N11 C15 -137.8(8) ?
N1 Mo1 N11 C15 -26.9(8) ?
N21 Mo1 N11 C15 97.4(8) ?
N22 Mo1 N11 C15 80.0(8) ?
N12 Mo1 N11 C15 157.0(8) ?
O1 Mo1 N11 N12 65.18(14) ?
N1 Mo1 N11 N12 176.09(13) yes
N21 Mo1 N11 N12 -59.69(16) ?
N22 Mo1 N11 N12 -77.07(13) ?
C15 N11 N12 C13 0.4(3) ?
Mo1 N11 N12 C13 175.04(17) ?
C15 N11 N12 Mo1 -174.6(2) ?
O1 Mo1 N12 C13 -145.2(9) ?
N1 Mo1 N12 C13 -30.0(9) ?
N11 Mo1 N12 C13 -23.9(8) ?
N21 Mo1 N12 C13 111.5(9) ?
N22 Mo1 N12 C13 79.3(9) ?
O1 Mo1 N12 N11 -121.31(13) ?
N1 Mo1 N12 N11 -6.1(2) yes
N21 Mo1 N12 N11 135.34(13) ?
N22 Mo1 N12 N11 103.23(13) ?
N11 N12 C13 C14 0.1(3) ?
Mo1 N12 C13 C14 22.1(10) ?
N11 N12 C13 C31 176.8(2) ?
Mo1 N12 C13 C31 -161.2(7) ?
N12 C13 C14 C15 -0.6(3) ?
C31 C13 C14 C15 -176.7(2) ?
N12 C13 C14 C16 180.0(2) ?
C31 C13 C14 C16 3.8(4) ?
N12 N11 C15 C14 -0.8(3) ?
Mo1 N11 C15 C14 -156.6(7) ?
N12 N11 C15 C35 177.2(2) ?
Mo1 N11 C15 C35 21.5(9) ?
C13 C14 C15 N11 0.9(3) ?
C16 C14 C15 N11 -179.7(2) ?
C13 C14 C15 C35 -177.0(2) ?
C16 C14 C15 C35 2.5(4) ?
O1 Mo1 N21 C25 -35.3(9) ?
N1 Mo1 N21 C25 -142.9(9) ?
N11 Mo1 N21 C25 92.5(9) ?
N22 Mo1 N21 C25 122.1(9) ?
N12 Mo1 N21 C25 60.5(9) ?
O1 Mo1 N21 N22 -157.42(13) ?
N1 Mo1 N21 N22 95.00(14) yes
N11 Mo1 N21 N22 -29.58(17) ?
N12 Mo1 N21 N22 -61.58(14) ?
C25 N21 N22 C23 0.0(3) ?
Mo1 N21 N22 C23 169.30(18) ?
C25 N21 N22 Mo1 -169.3(2) ?
O1 Mo1 N22 C23 -34.8(10) ?
N1 Mo1 N22 C23 -162.4(9) ?
N11 Mo1 N22 C23 89.9(9) ?
N21 Mo1 N22 C23 -67.2(9) ?
N12 Mo1 N22 C23 54.6(9) ?
O1 Mo1 N22 N21 32.38(18) ?
N1 Mo1 N22 N21 -95.20(14) yes
N11 Mo1 N22 N21 157.11(13) ?
N12 Mo1 N22 N21 121.78(13) ?
N21 N22 C23 C24 0.6(3) ?
Mo1 N22 C23 C24 63.9(10) ?
N21 N22 C23 C41 -178.4(2) ?
Mo1 N22 C23 C41 -115.0(9) ?
N22 C23 C24 C25 -0.9(3) ?
C41 C23 C24 C25 177.9(2) ?
N22 C23 C24 C26 178.7(2) ?
C41 C23 C24 C26 -2.5(4) ?
N22 N21 C25 C24 -0.6(3) ?
Mo1 N21 C25 C24 -119.6(8) ?
N22 N21 C25 C45 178.7(2) ?
Mo1 N21 C25 C45 59.8(10) ?
C23 C24 C25 N21 0.9(3) ?
C26 C24 C25 N21 -178.6(2) ?
C23 C24 C25 C45 -178.3(2) ?
C26 C24 C25 C45 2.1(4) ?
N12 C13 C31 C34 131.3(2) ?
C14 C13 C31 C34 -52.9(3) ?
N12 C13 C31 C33 -107.6(3) ?
C14 C13 C31 C33 68.2(3) ?
N12 C13 C31 C32 11.2(3) ?
C14 C13 C31 C32 -173.0(3) ?
N11 C15 C35 C36 2.1(3) ?
C14 C15 C35 C36 179.6(3) ?
N11 C15 C35 C38 -116.8(2) ?
C14 C15 C35 C38 60.7(3) ?
N11 C15 C35 C37 122.2(2) ?
C14 C15 C35 C37 -60.3(3) ?
N22 C23 C41 C44 -125.3(2) ?
C24 C23 C41 C44 56.0(3) ?
N22 C23 C41 C42 -5.3(3) ?
C24 C23 C41 C42 176.0(2) ?
N22 C23 C41 C43 113.4(3) ?
C24 C23 C41 C43 -65.3(3) ?
N21 C25 C45 C46 5.0(3) ?
C24 C25 C45 C46 -175.9(2) ?
N21 C25 C45 C48 125.1(2) ?
C24 C25 C45 C48 -55.7(4) ?
N21 C25 C45 C47 -114.0(3) ?
C24 C25 C45 C47 65.1(3) ?
O51 Mo51 N51 C51 3.2(4) ?
N61 Mo51 N51 C51 -112.1(3) ?
N71 Mo51 N51 C51 110.0(3) ?
N72 Mo51 N51 C51 148.5(3) ?
N62 Mo51 N51 C51 -109.2(3) ?
Mo51 N51 C51 C53 41.1(4) ?
Mo51 N51 C51 C52 162.8(3) ?
Mo51 N51 C51 C54 -77.9(4) ?
O51 Mo51 N61 C65 -124.9(8) ?
N51 Mo51 N61 C65 -13.9(8) ?
N71 Mo51 N61 C65 109.9(8) ?
N72 Mo51 N61 C65 93.7(8) ?
N62 Mo51 N61 C65 169.0(9) ?
O51 Mo51 N61 N62 66.10(14) ?
N51 Mo51 N61 N62 177.08(12) yes
N71 Mo51 N61 N62 -59.10(16) ?
N72 Mo51 N61 N62 -75.33(13) ?
C65 N61 N62 C63 0.8(3) ?
Mo51 N61 N62 C63 178.36(17) ?
C65 N61 N62 Mo51 -177.60(19) ?
O51 Mo51 N62 C63 -128.9(9) ?
N51 Mo51 N62 C63 -13.1(10) ?
N61 Mo51 N62 C63 -8.5(9) ?
N71 Mo51 N62 C63 127.5(9) ?
N72 Mo51 N62 C63 96.0(9) ?
O51 Mo51 N62 N61 -120.44(13) ?
N51 Mo51 N62 N61 -4.6(2) yes
N71 Mo51 N62 N61 135.95(13) ?
N72 Mo51 N62 N61 104.53(13) ?
N61 N62 C63 C64 0.1(3) ?
Mo51 N62 C63 C64 7.9(10) ?
N61 N62 C63 C81 179.23(19) ?
Mo51 N62 C63 C81 -172.9(8) ?
N62 C63 C64 C65 -0.8(3) ?
C81 C63 C64 C65 -179.9(2) ?
N62 C63 C64 C66 176.4(2) ?
C81 C63 C64 C66 -2.6(4) ?
N62 N61 C65 C64 -1.3(3) ?
Mo51 N61 C65 C64 -169.7(7) ?
N62 N61 C65 C85 175.0(2) ?
Mo51 N61 C65 C85 6.6(9) ?
C63 C64 C65 N61 1.3(2) ?
C66 C64 C65 N61 -176.0(2) ?
C63 C64 C65 C85 -174.6(2) ?
C66 C64 C65 C85 8.2(4) ?
O51 Mo51 N71 C75 -35.2(8) ?
N51 Mo51 N71 C75 -142.9(8) ?
N61 Mo51 N71 C75 92.7(8) ?
N72 Mo51 N71 C75 120.2(9) ?
N62 Mo51 N71 C75 60.9(8) ?
O51 Mo51 N71 N72 -155.44(13) ?
N51 Mo51 N71 N72 96.93(14) yes
N61 Mo51 N71 N72 -27.46(17) ?
N62 Mo51 N71 N72 -59.25(14) ?
C75 N71 N72 C73 -0.1(3) ?
Mo51 N71 N72 C73 168.55(19) ?
C75 N71 N72 Mo51 -168.6(2) ?
O51 Mo51 N72 C73 -33.4(9) ?
N51 Mo51 N72 C73 -161.8(9) ?
N61 Mo51 N72 C73 90.4(9) ?
N71 Mo51 N72 C73 -68.5(9) ?
N62 Mo51 N72 C73 55.3(9) ?
O51 Mo51 N72 N71 35.09(18) ?
N51 Mo51 N72 N71 -93.38(15) yes
N61 Mo51 N72 N71 158.82(14) ?
N62 Mo51 N72 N71 123.74(14) ?
N71 N72 C73 C74 1.1(3) ?
Mo51 N72 C73 C74 65.4(9) ?
N71 N72 C73 C91 -177.6(2) ?
Mo51 N72 C73 C91 -113.2(8) ?
N72 C73 C74 C75 -1.6(3) ?
C91 C73 C74 C75 176.8(2) ?
N72 C73 C74 C76 177.1(2) ?
C91 C73 C74 C76 -4.5(4) ?
N72 N71 C75 C74 -0.9(3) ?
Mo51 N71 C75 C74 -117.8(8) ?
N72 N71 C75 C95 177.9(2) ?
Mo51 N71 C75 C95 61.0(9) ?
C73 C74 C75 N71 1.5(3) ?
C76 C74 C75 N71 -177.2(2) ?
C73 C74 C75 C95 -177.2(2) ?
C76 C74 C75 C95 4.1(4) ?
N62 C63 C81 C84 126.2(2) ?
C64 C63 C81 C84 -54.9(3) ?
N62 C63 C81 C83 -112.9(2) ?
C64 C63 C81 C83 66.1(3) ?
N62 C63 C81 C82 6.9(3) ?
C64 C63 C81 C82 -174.1(2) ?
N61 C65 C85 C86 6.8(3) ?
C64 C65 C85 C86 -177.8(2) ?
N61 C65 C85 C88 -111.9(2) ?
C64 C65 C85 C88 63.4(3) ?
N61 C65 C85 C87 127.3(2) ?
C64 C65 C85 C87 -57.4(3) ?
N72 C73 C91 C93 115.2(3) ?
C74 C73 C91 C93 -63.1(3) ?
N72 C73 C91 C92 -3.9(3) ?
C74 C73 C91 C92 177.9(3) ?
N72 C73 C91 C94 -123.9(2) ?
C74 C73 C91 C94 57.9(4) ?
N71 C75 C95 C96 4.4(3) ?
C74 C75 C95 C96 -177.1(3) ?
N71 C75 C95 C98 124.6(2) ?
C74 C75 C95 C98 -56.9(4) ?
N71 C75 C95 C97 -114.5(3) ?
C74 C75 C95 C97 64.0(3) ?
